data_7231696
loop_
_publ_author_name
'He, Xiaohui'
'Tu, Guangshui'
'Zhang, Feng'
'Huang, Shengmei'
'Cheng, Changwen'
'Zhu, Chuanyi'
'Duan, Yapeng'
'Wang, Suli'
'Chen, Defu'

_publ_section_title
;
 Bis-(salicylaldehyde-benzhydrylimino)nickel complexes with different
 electron groups: crystal structure and their catalytic properties toward
 (co)polymerization of norbornene and 1-hexene
;
_journal_issue 63
_journal_name_full 'RSC Advances'
_journal_page_first 36298
_journal_paper_doi 10.1039/C8RA06561F
_journal_volume 8
_journal_year 2018
_chemical_formula_sum 'C42 H36 N2 Ni O2'
_chemical_formula_weight 659.44
_chemical_name_systematic
; 
 ? 
;
_space_group_IT_number 14
_symmetry_cell_setting monoclinic
_symmetry_space_group_name_Hall '-P 2yn'
_symmetry_space_group_name_H-M 'P 1 21/n 1'
_atom_sites_solution_hydrogens geom
_atom_sites_solution_primary direct
_atom_sites_solution_secondary difmap
_audit_creation_method SHELXL-97
_audit_update_record
;
2017-10-12 deposited with the CCDC.
2018-10-19 downloaded from the CCDC.
;
_cell_angle_alpha 90.00
_cell_angle_beta 99.0940(10)
_cell_angle_gamma 90.00
_cell_formula_units_Z 2
_cell_length_a 11.0313(11)
_cell_length_b 11.2443(11)
_cell_length_c 13.3797(13)
_cell_measurement_reflns_used 8861
_cell_measurement_temperature 296(2)
_cell_measurement_theta_max 29.51
_cell_measurement_theta_min 2.23
_cell_volume 1638.7(3)
_computing_cell_refinement 'Bruker SAINT'
_computing_data_collection 'Bruker APEX2'
_computing_data_reduction 'Bruker SAINT'
_computing_molecular_graphics 'Bruker SHELXTL'
_computing_publication_material 'Bruker SHELXTL'
_computing_structure_refinement 'SHELXL-97 (Sheldrick, 2008)'
_computing_structure_solution 'SHELXS-97 (Sheldrick, 2008)'
_diffrn_ambient_temperature 296(2)
_diffrn_measured_fraction_theta_full 1.000
_diffrn_measured_fraction_theta_max 1.000
_diffrn_measurement_device_type 'Bruker APEX-II CCD'
_diffrn_measurement_method '\f and \w scans'
_diffrn_radiation_monochromator graphite
_diffrn_radiation_source 'fine-focus sealed tube'
_diffrn_radiation_type MoK\a
_diffrn_radiation_wavelength 0.71073
_diffrn_reflns_av_R_equivalents 0.0230
_diffrn_reflns_av_sigmaI/netI 0.0156
_diffrn_reflns_limit_h_max 13
_diffrn_reflns_limit_h_min -13
_diffrn_reflns_limit_k_max 13
_diffrn_reflns_limit_k_min -13
_diffrn_reflns_limit_l_max 16
_diffrn_reflns_limit_l_min -14
_diffrn_reflns_number 12279
_diffrn_reflns_theta_full 25.50
_diffrn_reflns_theta_max 25.50
_diffrn_reflns_theta_min 2.23
_exptl_absorpt_coefficient_mu 0.632
_exptl_absorpt_correction_T_max 0.9111
_exptl_absorpt_correction_T_min 0.8580
_exptl_absorpt_correction_type multi-scan
_exptl_absorpt_process_details sadabs
_exptl_crystal_colour green
_exptl_crystal_density_diffrn 1.336
_exptl_crystal_density_method 'not measured'
_exptl_crystal_description block
_exptl_crystal_F_000 692
_exptl_crystal_size_max 0.25
_exptl_crystal_size_mid 0.22
_exptl_crystal_size_min 0.15
_refine_diff_density_max 0.263
_refine_diff_density_min -0.269
_refine_diff_density_rms 0.042
_refine_ls_extinction_method none
_refine_ls_goodness_of_fit_ref 1.070
_refine_ls_hydrogen_treatment mixed
_refine_ls_matrix_type full
_refine_ls_number_parameters 215
_refine_ls_number_reflns 3050
_refine_ls_number_restraints 0
_refine_ls_restrained_S_all 1.070
_refine_ls_R_factor_all 0.0317
_refine_ls_R_factor_gt 0.0286
_refine_ls_shift/su_max 0.051
_refine_ls_shift/su_mean 0.001
_refine_ls_structure_factor_coef Fsqd
_refine_ls_weighting_details 'calc w=1/[\s^2^(Fo^2^)+(0.0497P)^2^+0.5220P] where P=(Fo^2^+2Fc^2^)/3'
_refine_ls_weighting_scheme calc
_refine_ls_wR_factor_gt 0.0836
_refine_ls_wR_factor_ref 0.0864
_reflns_number_gt 2774
_reflns_number_total 3050
_reflns_threshold_expression >2sigma(I)
_cod_data_source_file c8ra06561f2.cif
_cod_data_source_block a
_cod_depositor_comments
;
The following automatic conversions were performed:

'_symmetry_cell_setting' value 'Monoclinic' changed to 'monoclinic'
according to
/home/data/users/saulius/crontab/automatic-downloads/rss-feeds/RSC/lib/dictionaries/cif_core.dic
dictionary named 'cif_core.dic' version 2.4.2 from 2011-04-26.

Automatic conversion script
Id: cif_fix_values 4973 2017-02-22 13:04:09Z antanas 
;
_cod_original_sg_symbol_H-M P2(1)/n
_cod_database_code 7231696

loop_
_symmetry_equiv_pos_as_xyz
'x, y, z'
'-x+1/2, y+1/2, -z+1/2'
'-x, -y, -z'
'x-1/2, -y-1/2, z-1/2'

loop_
_atom_site_label
_atom_site_type_symbol
_atom_site_fract_x
_atom_site_fract_y
_atom_site_fract_z
_atom_site_U_iso_or_equiv
_atom_site_adp_type
_atom_site_occupancy
_atom_site_symmetry_multiplicity
_atom_site_calc_flag
_atom_site_refinement_flags
Ni1 Ni 0.5000 0.0000 0.0000 0.02816(11) Uani 1 2 d S
C1 C 0.31159(15) 0.27094(15) 0.03174(12) 0.0331(3) Uani 1 1 d .
C6 C 0.18584(17) 0.28872(18) 0.00513(15) 0.0465(4) Uani 1 1 d .
H6 H 0.1315 0.2399 0.0325 0.056 Uiso 1 1 calc R
C4 C 0.2194(2) 0.4522(2) -0.10132(15) 0.0577(6) Uani 1 1 d .
H4 H 0.1888 0.5129 -0.1454 0.069 Uiso 1 1 calc R
C2 C 0.38979(17) 0.34570(17) -0.00974(14) 0.0435(4) Uani 1 1 d .
H2 H 0.4742 0.3354 0.0066 0.052 Uiso 1 1 calc R
C5 C 0.1406(2) 0.3781(2) -0.06162(17) 0.0581(5) Uani 1 1 d .
H5 H 0.0562 0.3880 -0.0796 0.070 Uiso 1 1 calc R
C3 C 0.3434(2) 0.43620(19) -0.07564(15) 0.0547(5) Uani 1 1 d .
H3 H 0.3971 0.4863 -0.1025 0.066 Uiso 1 1 calc R
C8 C 0.34002(13) 0.19480(14) 0.21370(12) 0.0301(3) Uani 1 1 d .
C7 C 0.35384(13) 0.16963(14) 0.10409(12) 0.0305(3) Uani 1 1 d .
H7 H 0.2985 0.1031 0.0826 0.037 Uiso 1 1 calc R
C10 C 0.34458(17) 0.32198(18) 0.35949(14) 0.0454(4) Uani 1 1 d .
H10 H 0.3580 0.3965 0.3893 0.054 Uiso 1 1 calc R
C9 C 0.35661(16) 0.30634(15) 0.25829(13) 0.0373(4) Uani 1 1 d .
H9 H 0.3759 0.3710 0.2203 0.045 Uiso 1 1 calc R
C12 C 0.29475(19) 0.1165(2) 0.37128(15) 0.0516(5) Uani 1 1 d .
H12 H 0.2726 0.0526 0.4087 0.062 Uiso 1 1 calc R
C13 C 0.30947(15) 0.10043(16) 0.27170(14) 0.0396(4) Uani 1 1 d .
H13 H 0.2987 0.0251 0.2430 0.048 Uiso 1 1 calc R
C11 C 0.31302(19) 0.2277(2) 0.41553(14) 0.0516(5) Uani 1 1 d .
H11 H 0.3040 0.2386 0.4829 0.062 Uiso 1 1 calc R
N1 N 0.48005(11) 0.12684(11) 0.09322(10) 0.0291(3) Uani 1 1 d .
C15 C 0.69826(14) 0.15795(14) 0.15145(11) 0.0307(3) Uani 1 1 d .
C16 C 0.78471(15) 0.23586(15) 0.20605(12) 0.0353(4) Uani 1 1 d .
H16 H 0.7568 0.3020 0.2374 0.042 Uiso 1 1 calc R
C20 C 0.73800(14) 0.05564(15) 0.10580(12) 0.0334(3) Uani 1 1 d .
C14 C 0.57044(14) 0.18200(14) 0.14744(12) 0.0321(3) Uani 1 1 d .
H14 H 0.5500 0.2437 0.1880 0.039 Uiso 1 1 calc R
C17 C 0.90893(15) 0.21693(17) 0.21435(13) 0.0395(4) Uani 1 1 d .
C19 C 0.86502(16) 0.03347(18) 0.11956(15) 0.0432(4) Uani 1 1 d .
H19 H 0.8941 -0.0357 0.0935 0.052 Uiso 1 1 calc R
C18 C 0.94669(15) 0.11302(18) 0.17117(14) 0.0438(4) Uani 1 1 d .
H18 H 1.0303 0.0970 0.1775 0.053 Uiso 1 1 calc R
C21 C 1.00094(18) 0.3032(2) 0.27005(19) 0.0591(6) Uani 1 1 d .
H21A H 1.0528 0.3331 0.2245 0.089 Uiso 1 1 calc R
H21B H 1.0502 0.2631 0.3255 0.089 Uiso 1 1 calc R
H21C H 0.9582 0.3681 0.2955 0.089 Uiso 1 1 calc R
O1 O 0.66224(11) -0.01880(11) 0.05279(10) 0.0428(3) Uani 1 1 d .

loop_
_atom_site_aniso_label
_atom_site_aniso_U_11
_atom_site_aniso_U_22
_atom_site_aniso_U_33
_atom_site_aniso_U_23
_atom_site_aniso_U_13
_atom_site_aniso_U_12
Ni1 0.02698(17) 0.02868(17) 0.02843(17) -0.00451(10) 0.00318(11) 0.00134(10)
C1 0.0363(8) 0.0346(8) 0.0282(8) -0.0060(6) 0.0041(6) 0.0016(6)
C6 0.0375(9) 0.0468(10) 0.0535(11) 0.0002(9) 0.0013(8) 0.0017(8)
C4 0.0819(15) 0.0460(11) 0.0394(11) 0.0023(9) -0.0078(10) 0.0118(11)
C2 0.0423(9) 0.0477(10) 0.0411(10) 0.0020(8) 0.0082(7) -0.0009(8)
C5 0.0501(11) 0.0589(13) 0.0589(13) -0.0003(10) -0.0109(10) 0.0117(10)
C3 0.0757(14) 0.0468(11) 0.0426(11) 0.0060(9) 0.0124(10) -0.0055(10)
C8 0.0237(7) 0.0347(8) 0.0323(8) -0.0009(6) 0.0059(6) 0.0024(6)
C7 0.0270(7) 0.0314(8) 0.0339(8) -0.0052(6) 0.0075(6) -0.0008(6)
C10 0.0474(10) 0.0494(11) 0.0397(10) -0.0113(8) 0.0078(8) 0.0070(8)
C9 0.0401(9) 0.0355(9) 0.0379(9) -0.0026(7) 0.0111(7) 0.0018(7)
C12 0.0548(11) 0.0598(12) 0.0418(10) 0.0156(9) 0.0129(9) -0.0002(9)
C13 0.0394(9) 0.0373(9) 0.0427(9) 0.0027(7) 0.0080(7) -0.0012(7)
C11 0.0529(11) 0.0720(14) 0.0309(9) 0.0004(9) 0.0104(8) 0.0100(10)
N1 0.0275(6) 0.0305(6) 0.0299(7) -0.0029(5) 0.0066(5) 0.0015(5)
C15 0.0294(8) 0.0359(8) 0.0268(7) -0.0001(6) 0.0050(6) -0.0002(6)
C16 0.0357(8) 0.0350(8) 0.0351(9) -0.0048(7) 0.0059(7) -0.0020(7)
C20 0.0320(8) 0.0379(9) 0.0293(8) -0.0030(7) 0.0022(6) 0.0004(7)
C14 0.0323(8) 0.0327(8) 0.0324(8) -0.0047(6) 0.0085(6) -0.0001(6)
C17 0.0322(8) 0.0460(10) 0.0389(9) -0.0017(8) 0.0013(7) -0.0049(7)
C19 0.0351(9) 0.0466(10) 0.0466(10) -0.0111(8) 0.0021(8) 0.0088(8)
C18 0.0274(8) 0.0549(11) 0.0474(10) -0.0045(9) 0.0011(7) 0.0038(8)
C21 0.0383(10) 0.0582(13) 0.0772(15) -0.0169(11) -0.0019(10) -0.0097(9)
O1 0.0323(6) 0.0429(7) 0.0501(8) -0.0194(6) -0.0033(5) 0.0064(5)

loop_
_atom_type_symbol
_atom_type_description
_atom_type_scat_dispersion_real
_atom_type_scat_dispersion_imag
_atom_type_scat_source
C C 0.0033 0.0016 'International Tables Vol C Tables 4.2.6.8 and 6.1.1.4'
H H 0.0000 0.0000 'International Tables Vol C Tables 4.2.6.8 and 6.1.1.4'
N N 0.0061 0.0033 'International Tables Vol C Tables 4.2.6.8 and 6.1.1.4'
O O 0.0106 0.0060 'International Tables Vol C Tables 4.2.6.8 and 6.1.1.4'
Ni Ni 0.3393 1.1124 'International Tables Vol C Tables 4.2.6.8 and 6.1.1.4'

loop_
_geom_angle_atom_site_label_1
_geom_angle_atom_site_label_2
_geom_angle_atom_site_label_3
_geom_angle
_geom_angle_site_symmetry_1
_geom_angle_site_symmetry_3
O1 Ni1 O1 180.0 . 3_655
O1 Ni1 N1 87.69(5) . 3_655
O1 Ni1 N1 92.31(5) 3_655 3_655
O1 Ni1 N1 92.32(5) . .
O1 Ni1 N1 87.69(5) 3_655 .
N1 Ni1 N1 180.0 3_655 .
C2 C1 C6 118.05(16) . .
C2 C1 C7 124.31(15) . .
C6 C1 C7 117.63(15) . .
C5 C6 C1 120.86(19) . .
C5 C6 H6 119.6 . .
C1 C6 H6 119.6 . .
C5 C4 C3 119.57(19) . .
C5 C4 H4 120.2 . .
C3 C4 H4 120.2 . .
C1 C2 C3 120.62(18) . .
C1 C2 H2 119.7 . .
C3 C2 H2 119.7 . .
C4 C5 C6 120.3(2) . .
C4 C5 H5 119.8 . .
C6 C5 H5 119.8 . .
C4 C3 C2 120.6(2) . .
C4 C3 H3 119.7 . .
C2 C3 H3 119.7 . .
C9 C8 C13 118.54(15) . .
C9 C8 C7 123.68(15) . .
C13 C8 C7 117.78(15) . .
N1 C7 C1 111.97(12) . .
N1 C7 C8 112.82(12) . .
C1 C7 C8 113.97(13) . .
N1 C7 H7 105.7 . .
C1 C7 H7 105.7 . .
C8 C7 H7 105.7 . .
C11 C10 C9 120.29(18) . .
C11 C10 H10 119.9 . .
C9 C10 H10 119.9 . .
C8 C9 C10 120.36(17) . .
C8 C9 H9 119.8 . .
C10 C9 H9 119.8 . .
C13 C12 C11 119.98(18) . .
C13 C12 H12 120.0 . .
C11 C12 H12 120.0 . .
C12 C13 C8 121.09(17) . .
C12 C13 H13 119.5 . .
C8 C13 H13 119.5 . .
C10 C11 C12 119.71(17) . .
C10 C11 H11 120.1 . .
C12 C11 H11 120.1 . .
C14 N1 C7 115.84(13) . .
C14 N1 Ni1 124.03(11) . .
C7 N1 Ni1 120.10(9) . .
C20 C15 C16 120.11(14) . .
C20 C15 C14 120.85(14) . .
C16 C15 C14 118.98(15) . .
C17 C16 C15 121.99(16) . .
C17 C16 H16 119.0 . .
C15 C16 H16 119.0 . .
O1 C20 C15 122.86(14) . .
O1 C20 C19 119.67(15) . .
C15 C20 C19 117.47(15) . .
N1 C14 C15 126.77(15) . .
N1 C14 H14 116.6 . .
C15 C14 H14 116.6 . .
C16 C17 C18 117.08(16) . .
C16 C17 C21 121.58(17) . .
C18 C17 C21 121.32(16) . .
C18 C19 C20 120.69(17) . .
C18 C19 H19 119.7 . .
C20 C19 H19 119.7 . .
C19 C18 C17 122.52(16) . .
C19 C18 H18 118.7 . .
C17 C18 H18 118.7 . .
C17 C21 H21A 109.5 . .
C17 C21 H21B 109.5 . .
H21A C21 H21B 109.5 . .
C17 C21 H21C 109.5 . .
H21A C21 H21C 109.5 . .
H21B C21 H21C 109.5 . .
C20 O1 Ni1 129.56(11) . .

loop_
_geom_bond_atom_site_label_1
_geom_bond_atom_site_label_2
_geom_bond_distance
_geom_bond_site_symmetry_2
Ni1 O1 1.8295(12) .
Ni1 O1 1.8295(12) 3_655
Ni1 N1 1.9300(13) 3_655
Ni1 N1 1.9300(13) .
C1 C2 1.382(3) .
C1 C6 1.391(2) .
C1 C7 1.520(2) .
C6 C5 1.385(3) .
C6 H6 0.9300 .
C4 C5 1.370(3) .
C4 C3 1.369(3) .
C4 H4 0.9300 .
C2 C3 1.390(3) .
C2 H2 0.9300 .
C5 H5 0.9300 .
C3 H3 0.9300 .
C8 C9 1.388(2) .
C8 C13 1.387(2) .
C8 C7 1.525(2) .
C7 N1 1.5017(19) .
C7 H7 0.9800 .
C10 C11 1.374(3) .
C10 C9 1.392(3) .
C10 H10 0.9300 .
C9 H9 0.9300 .
C12 C13 1.379(3) .
C12 C11 1.385(3) .
C12 H12 0.9300 .
C13 H13 0.9300 .
C11 H11 0.9300 .
N1 C14 1.295(2) .
C15 C20 1.405(2) .
C15 C16 1.411(2) .
C15 C14 1.428(2) .
C16 C17 1.374(2) .
C16 H16 0.9300 .
C20 O1 1.309(2) .
C20 C19 1.406(2) .
C14 H14 0.9300 .
C17 C18 1.396(3) .
C17 C21 1.512(2) .
C19 C18 1.375(3) .
C19 H19 0.9300 .
C18 H18 0.9300 .
C21 H21A 0.9600 .
C21 H21B 0.9600 .
C21 H21C 0.9600 .

loop_
_geom_torsion_atom_site_label_1
_geom_torsion_atom_site_label_2
_geom_torsion_atom_site_label_3
_geom_torsion_atom_site_label_4
_geom_torsion
_geom_torsion_site_symmetry_1
C2 C1 C6 C5 0.5(3) .
C7 C1 C6 C5 -179.01(17) .
C6 C1 C2 C3 0.3(3) .
C7 C1 C2 C3 179.84(17) .
C3 C4 C5 C6 0.9(3) .
C1 C6 C5 C4 -1.1(3) .
C5 C4 C3 C2 0.0(3) .
C1 C2 C3 C4 -0.6(3) .
C2 C1 C7 N1 -23.6(2) .
C6 C1 C7 N1 155.92(15) .
C2 C1 C7 C8 106.00(18) .
C6 C1 C7 C8 -74.51(19) .
C9 C8 C7 N1 94.09(18) .
C13 C8 C7 N1 -85.73(17) .
C9 C8 C7 C1 -35.1(2) .
C13 C8 C7 C1 145.12(15) .
C13 C8 C9 C10 1.0(2) .
C7 C8 C9 C10 -178.81(15) .
C11 C10 C9 C8 -1.7(3) .
C11 C12 C13 C8 -1.4(3) .
C9 C8 C13 C12 0.5(2) .
C7 C8 C13 C12 -179.66(16) .
C9 C10 C11 C12 0.9(3) .
C13 C12 C11 C10 0.7(3) .
C1 C7 N1 C14 87.68(16) .
C8 C7 N1 C14 -42.49(19) .
C1 C7 N1 Ni1 -90.68(14) .
C8 C7 N1 Ni1 139.15(11) .
O1 Ni1 N1 C14 14.04(14) .
O1 Ni1 N1 C14 -165.96(14) 3_655
N1 Ni1 N1 C14 144(8) 3_655
O1 Ni1 N1 C7 -167.75(11) .
O1 Ni1 N1 C7 12.25(11) 3_655
N1 Ni1 N1 C7 -38(8) 3_655
C20 C15 C16 C17 1.8(3) .
C14 C15 C16 C17 178.92(16) .
C16 C15 C20 O1 -178.81(16) .
C14 C15 C20 O1 4.1(3) .
C16 C15 C20 C19 1.8(2) .
C14 C15 C20 C19 -175.27(16) .
C7 N1 C14 C15 179.45(15) .
Ni1 N1 C14 C15 -2.3(2) .
C20 C15 C14 N1 -10.1(3) .
C16 C15 C14 N1 172.80(16) .
C15 C16 C17 C18 -3.6(3) .
C15 C16 C17 C21 177.88(18) .
O1 C20 C19 C18 177.13(18) .
C15 C20 C19 C18 -3.5(3) .
C20 C19 C18 C17 1.7(3) .
C16 C17 C18 C19 1.9(3) .
C21 C17 C18 C19 -179.6(2) .
C15 C20 O1 Ni1 14.9(3) .
C19 C20 O1 Ni1 -165.80(13) .
O1 Ni1 O1 C20 95(2) 3_655
N1 Ni1 O1 C20 159.16(16) 3_655
N1 Ni1 O1 C20 -20.84(16) .
